data_1511896
loop_
_publ_author_name
'Newhouse, Timothy R.'
'Kaib, Philip S. J.'
'Gross, Andrew W.'
'Corey, E. J.'

_publ_section_title
;
 Versatile Approaches for the Synthesis of Fused-Ring \g-Lactones
 Utilizing Cyclopropane Intermediates
;
_journal_issue 7
_journal_name_full 'Organic Letters'
_journal_page_first 1591
_journal_paper_doi 10.1021/ol400362t
_journal_volume 15
_journal_year 2013
_chemical_formula_sum 'C10 H12 O3'
_chemical_formula_weight 180.20
_chemical_name_systematic
; 
 ? 
;
_space_group_IT_number 14
_symmetry_cell_setting monoclinic
_symmetry_space_group_name_Hall '-P 2yn'
_symmetry_space_group_name_H-M 'P 1 21/n 1'
_atom_sites_solution_hydrogens geom
_atom_sites_solution_primary direct
_atom_sites_solution_secondary difmap
_audit_creation_method SHELXL-97
_cell_angle_alpha 90.00
_cell_angle_beta 96.744(2)
_cell_angle_gamma 90.00
_cell_formula_units_Z 4
_cell_length_a 6.4751(3)
_cell_length_b 19.7106(8)
_cell_length_c 6.7241(3)
_cell_measurement_reflns_used 9987
_cell_measurement_temperature 100(2)
_cell_measurement_theta_max 65.8
_cell_measurement_theta_min 4.49
_cell_volume 852.25(6)
_computing_cell_refinement 'SAINT 7.46A (Bruker-AXS, 2009)'
_computing_data_collection 'APEX2 v2009.3.0 (Bruker-AXS, 2009)'
_computing_data_reduction 'SAINT 7.46A (Bruker-AXS, 2009)'
_computing_molecular_graphics 'Bruker SHELXTL (Sheldrick, 2008)'
_computing_publication_material 'Bruker SHELXTL (Sheldrick, 2008)'
_computing_structure_refinement 'SHELXL-97 (Sheldrick, 2008)'
_computing_structure_solution 'SHELXS-97 (Sheldrick, 2008)'
_diffrn_ambient_temperature 100(2)
_diffrn_measured_fraction_theta_full 0.982
_diffrn_measured_fraction_theta_max 0.982
_diffrn_measurement_device_type
;
Bruker D8 goniometer with CCD area detector  
;
_diffrn_measurement_method 'omega and phi scans'
_diffrn_radiation_monochromator graphite
_diffrn_radiation_source 'I\mS microfocus tube'
_diffrn_radiation_type CuK\a
_diffrn_radiation_wavelength 1.54178
_diffrn_reflns_av_R_equivalents 0.0384
_diffrn_reflns_av_sigmaI/netI 0.0118
_diffrn_reflns_limit_h_max 7
_diffrn_reflns_limit_h_min -6
_diffrn_reflns_limit_k_max 23
_diffrn_reflns_limit_k_min -23
_diffrn_reflns_limit_l_max 7
_diffrn_reflns_limit_l_min -7
_diffrn_reflns_number 20309
_diffrn_reflns_theta_full 66.11
_diffrn_reflns_theta_max 66.11
_diffrn_reflns_theta_min 4.49
_exptl_absorpt_coefficient_mu 0.854
_exptl_absorpt_correction_T_max 0.9195
_exptl_absorpt_correction_T_min 0.8615
_exptl_absorpt_correction_type multi-scan
_exptl_absorpt_process_details SADABS
_exptl_crystal_colour colorless
_exptl_crystal_density_diffrn 1.404
_exptl_crystal_density_method 'not measured'
_exptl_crystal_description plate
_exptl_crystal_F_000 384
_exptl_crystal_size_max 0.18
_exptl_crystal_size_mid 0.10
_exptl_crystal_size_min 0.10
_refine_diff_density_max 0.232
_refine_diff_density_min -0.227
_refine_diff_density_rms 0.051
_refine_ls_extinction_method none
_refine_ls_goodness_of_fit_ref 1.093
_refine_ls_hydrogen_treatment constr
_refine_ls_matrix_type full
_refine_ls_number_parameters 118
_refine_ls_number_reflns 1462
_refine_ls_number_restraints 0
_refine_ls_restrained_S_all 1.093
_refine_ls_R_factor_all 0.0355
_refine_ls_R_factor_gt 0.0351
_refine_ls_shift/su_max 0.000
_refine_ls_shift/su_mean 0.000
_refine_ls_structure_factor_coef Fsqd
_refine_ls_weighting_details 'calc w=1/[\s^2^(Fo^2^)+(0.0456P)^2^+0.3498P] where P=(Fo^2^+2Fc^2^)/3'
_refine_ls_weighting_scheme calc
_refine_ls_wR_factor_gt 0.0890
_refine_ls_wR_factor_ref 0.0896
_reflns_number_gt 1444
_reflns_number_total 1462
_reflns_threshold_expression >2sigma(I)
_cod_data_source_file ol400362t_si_002.cif
_cod_data_source_block TRN-4-235
_cod_depositor_comments
;
The following automatic conversions were performed:

'_symmetry_cell_setting' value 'Monoclinic' changed to 'monoclinic'
according to /home/saulius/struct/CIF-dictionaries/cif_core.dic
dictionary named 'cif_core.dic' version 2.4.2 from 2011-04-26.

Automatic conversion script
Id: cif_fix_values 1891 2012-01-12 08:04:46Z andrius 
;
_cod_original_sg_symbol_Hall -P2yn
_cod_original_sg_symbol_H-M P21/n
_cod_database_code 1511896

loop_
_symmetry_equiv_pos_as_xyz
'x, y, z'
'-x+1/2, y+1/2, -z+1/2'
'-x, -y, -z'
'x-1/2, -y-1/2, z-1/2'

loop_
_atom_site_label
_atom_site_type_symbol
_atom_site_fract_x
_atom_site_fract_y
_atom_site_fract_z
_atom_site_U_iso_or_equiv
_atom_site_adp_type
_atom_site_occupancy
_atom_site_symmetry_multiplicity
_atom_site_calc_flag
_atom_site_refinement_flags
C1 C 0.62343(19) 0.66171(6) 1.05463(18) 0.0188(3) Uani 1 1 d .
C2 C 0.55066(18) 0.70370(6) 0.86977(18) 0.0186(3) Uani 1 1 d .
H2 H 0.5457 0.7534 0.8983 0.022 Uiso 1 1 calc R
C3 C 0.33759(18) 0.67416(6) 0.79105(19) 0.0184(3) Uani 1 1 d .
H3 H 0.2350 0.7116 0.7584 0.022 Uiso 1 1 calc R
C4 C 0.27744(19) 0.63242(6) 0.96879(19) 0.0203(3) Uani 1 1 d .
H4 H 0.1886 0.6611 1.0471 0.024 Uiso 1 1 calc R
C5 C 0.1671(2) 0.56574(7) 0.9198(2) 0.0251(3) Uani 1 1 d .
H5A H 0.0181 0.5748 0.8772 0.030 Uiso 1 1 calc R
H5B H 0.1765 0.5375 1.0423 0.030 Uiso 1 1 calc R
C6 C 0.2567(2) 0.52620(7) 0.7557(2) 0.0272(3) Uani 1 1 d .
H6A H 0.1775 0.4836 0.7282 0.033 Uiso 1 1 calc R
H6B H 0.4033 0.5143 0.8001 0.033 Uiso 1 1 calc R
C7 C 0.2447(2) 0.56881(7) 0.5655(2) 0.0278(3) Uani 1 1 d .
H7A H 0.0976 0.5804 0.5219 0.033 Uiso 1 1 calc R
H7B H 0.2969 0.5418 0.4578 0.033 Uiso 1 1 calc R
C8 C 0.3716(2) 0.63413(7) 0.59633(19) 0.0220(3) Uani 1 1 d .
H8 H 0.3272 0.6645 0.4799 0.026 Uiso 1 1 calc R
C9 C 0.6078(2) 0.62433(7) 0.60478(19) 0.0232(3) Uani 1 1 d .
H9A H 0.6530 0.5823 0.6779 0.028 Uiso 1 1 calc R
H9B H 0.6509 0.6222 0.4684 0.028 Uiso 1 1 calc R
C10 C 0.69615(19) 0.68612(7) 0.71524(19) 0.0207(3) Uani 1 1 d .
O1 O 0.47394(13) 0.61806(4) 1.09413(13) 0.0217(2) Uani 1 1 d .
O2 O 0.79181(14) 0.66276(5) 1.15142(13) 0.0244(2) Uani 1 1 d .
O3 O 0.85160(14) 0.71721(5) 0.68987(14) 0.0280(3) Uani 1 1 d .

loop_
_atom_site_aniso_label
_atom_site_aniso_U_11
_atom_site_aniso_U_22
_atom_site_aniso_U_33
_atom_site_aniso_U_23
_atom_site_aniso_U_13
_atom_site_aniso_U_12
C1 0.0205(6) 0.0178(6) 0.0187(6) -0.0043(5) 0.0048(5) -0.0007(5)
C2 0.0179(6) 0.0154(6) 0.0228(6) 0.0000(5) 0.0038(5) -0.0006(5)
C3 0.0160(6) 0.0157(6) 0.0236(7) 0.0010(5) 0.0023(5) 0.0014(4)
C4 0.0168(6) 0.0204(6) 0.0239(7) 0.0000(5) 0.0038(5) -0.0006(5)
C5 0.0208(7) 0.0220(7) 0.0323(7) 0.0025(5) 0.0027(5) -0.0051(5)
C6 0.0253(7) 0.0175(6) 0.0379(8) -0.0038(6) -0.0006(6) -0.0030(5)
C7 0.0258(7) 0.0285(7) 0.0274(7) -0.0075(6) -0.0032(5) -0.0002(6)
C8 0.0220(7) 0.0243(7) 0.0190(6) 0.0010(5) 0.0000(5) 0.0026(5)
C9 0.0235(7) 0.0278(7) 0.0187(6) -0.0007(5) 0.0046(5) 0.0037(5)
C10 0.0182(6) 0.0235(7) 0.0202(6) 0.0074(5) 0.0018(5) 0.0035(5)
O1 0.0220(5) 0.0222(5) 0.0207(5) 0.0025(3) 0.0014(4) -0.0042(3)
O2 0.0215(5) 0.0293(5) 0.0217(5) -0.0029(4) -0.0002(4) -0.0019(4)
O3 0.0200(5) 0.0336(5) 0.0313(5) 0.0089(4) 0.0069(4) -0.0023(4)

loop_
_atom_type_symbol
_atom_type_description
_atom_type_scat_dispersion_real
_atom_type_scat_dispersion_imag
_atom_type_scat_source
C C 0.0181 0.0091 'International Tables Vol C Tables 4.2.6.8 and 6.1.1.4'
H H 0.0000 0.0000 'International Tables Vol C Tables 4.2.6.8 and 6.1.1.4'
O O 0.0492 0.0322 'International Tables Vol C Tables 4.2.6.8 and 6.1.1.4'

loop_
_geom_angle_atom_site_label_1
_geom_angle_atom_site_label_2
_geom_angle_atom_site_label_3
_geom_angle
O2 C1 O1 122.15(11)
O2 C1 C2 127.37(11)
O1 C1 C2 110.39(10)
C1 C2 C10 106.07(10)
C1 C2 C3 104.79(10)
C10 C2 C3 106.37(10)
C1 C2 H2 113.0
C10 C2 H2 113.0
C3 C2 H2 113.0
C2 C3 C4 103.57(10)
C2 C3 C8 105.72(10)
C4 C3 C8 116.96(10)
C2 C3 H3 110.1
C4 C3 H3 110.1
C8 C3 H3 110.1
O1 C4 C5 108.21(10)
O1 C4 C3 105.52(9)
C5 C4 C3 116.83(11)
O1 C4 H4 108.7
C5 C4 H4 108.7
C3 C4 H4 108.7
C4 C5 C6 113.11(11)
C4 C5 H5A 109.0
C6 C5 H5A 109.0
C4 C5 H5B 109.0
C6 C5 H5B 109.0
H5A C5 H5B 107.8
C5 C6 C7 109.89(11)
C5 C6 H6A 109.7
C7 C6 H6A 109.7
C5 C6 H6B 109.7
C7 C6 H6B 109.7
H6A C6 H6B 108.2
C6 C7 C8 112.14(11)
C6 C7 H7A 109.2
C8 C7 H7A 109.2
C6 C7 H7B 109.2
C8 C7 H7B 109.2
H7A C7 H7B 107.9
C7 C8 C9 114.59(11)
C7 C8 C3 114.31(11)
C9 C8 C3 105.63(10)
C7 C8 H8 107.3
C9 C8 H8 107.3
C3 C8 H8 107.3
C10 C9 C8 103.65(10)
C10 C9 H9A 111.0
C8 C9 H9A 111.0
C10 C9 H9B 111.0
C8 C9 H9B 111.0
H9A C9 H9B 109.0
O3 C10 C9 128.05(12)
O3 C10 C2 125.01(12)
C9 C10 C2 106.94(10)
C1 O1 C4 111.01(9)

loop_
_geom_bond_atom_site_label_1
_geom_bond_atom_site_label_2
_geom_bond_distance
C1 O2 1.2026(16)
C1 O1 1.3447(15)
C1 C2 1.5214(17)
C2 C10 1.5223(17)
C2 C3 1.5333(16)
C2 H2 1.0000
C3 C4 1.5383(17)
C3 C8 1.5661(17)
C3 H3 1.0000
C4 O1 1.4688(15)
C4 C5 1.5137(18)
C4 H4 1.0000
C5 C6 1.520(2)
C5 H5A 0.9900
C5 H5B 0.9900
C6 C7 1.524(2)
C6 H6A 0.9900
C6 H6B 0.9900
C7 C8 1.5283(19)
C7 H7A 0.9900
C7 H7B 0.9900
C8 C9 1.5359(18)
C8 H8 1.0000
C9 C10 1.5042(19)
C9 H9A 0.9900
C9 H9B 0.9900
C10 O3 1.2076(16)

loop_
_geom_torsion_atom_site_label_1
_geom_torsion_atom_site_label_2
_geom_torsion_atom_site_label_3
_geom_torsion_atom_site_label_4
_geom_torsion
O2 C1 C2 C10 59.37(16)
O1 C1 C2 C10 -117.09(11)
O2 C1 C2 C3 171.66(12)
O1 C1 C2 C3 -4.81(13)
C1 C2 C3 C4 16.06(12)
C10 C2 C3 C4 128.13(10)
C1 C2 C3 C8 -107.47(10)
C10 C2 C3 C8 4.60(12)
C2 C3 C4 O1 -21.53(12)
C8 C3 C4 O1 94.28(12)
C2 C3 C4 C5 -141.79(11)
C8 C3 C4 C5 -25.99(15)
O1 C4 C5 C6 -77.87(13)
C3 C4 C5 C6 40.95(15)
C4 C5 C6 C7 -58.41(14)
C5 C6 C7 C8 61.65(15)
C6 C7 C8 C9 75.59(15)
C6 C7 C8 C3 -46.55(15)
C2 C3 C8 C7 143.24(11)
C4 C3 C8 C7 28.63(15)
C2 C3 C8 C9 16.32(13)
C4 C3 C8 C9 -98.29(12)
C7 C8 C9 C10 -157.81(11)
C3 C8 C9 C10 -31.07(13)
C8 C9 C10 O3 -145.20(13)
C8 C9 C10 C2 34.57(12)
C1 C2 C10 O3 -93.60(14)
C3 C2 C10 O3 155.21(12)
C1 C2 C10 C9 86.62(11)
C3 C2 C10 C9 -24.57(12)
O2 C1 O1 C4 173.75(11)
C2 C1 O1 C4 -9.57(13)
C5 C4 O1 C1 145.74(10)
C3 C4 O1 C1 19.97(13)
